data_9013603
loop_
_publ_author_name
'Kyono, A.'

_publ_section_title
;Molecular conformation and anion configuration variations for As4S4 and
 As4Se4 in an anion-substituted solid solution Locality: synthetic Note:
 S0Se1-3
;
_journal_name_full 'American Mineralogist'
_journal_page_first 451
_journal_page_last 460
_journal_paper_doi 10.2138/am.2009.3075
_journal_volume 94
_journal_year 2009
_chemical_compound_source Synthetic
_chemical_formula_structural As4Se4
_chemical_formula_sum 'As Se'
_space_group_IT_number 14
_symmetry_space_group_name_Hall '-P 2yn'
_symmetry_space_group_name_H-M 'P 1 21/n 1'
_cell_angle_alpha 90
_cell_angle_beta 106.617
_cell_angle_gamma 90
_cell_length_a 9.5658
_cell_length_b 13.820
_cell_length_c 6.7321
_cell_formula_units_Z 16
_cell_volume 852.812
_database_code_amcsd 0004893
_exptl_crystal_density_diffrn 4.794
_cod_database_code 9013603
_amcsd_formula_title As4Se4

loop_
_space_group_symop_operation_xyz
x,y,z
1/2+x,1/2-y,1/2+z
1/2-x,1/2+y,1/2-z
-x,-y,-z

loop_
_atom_site_aniso_label
_atom_site_aniso_U_11
_atom_site_aniso_U_22
_atom_site_aniso_U_33
_atom_site_aniso_U_12
_atom_site_aniso_U_13
_atom_site_aniso_U_23
As1 0.03450 0.01970 0.03590 -0.00470 0.00740 -0.00330
As2 0.03110 0.01870 0.04010 -0.00140 0.01220 0.00200
As3 0.03210 0.02370 0.03290 -0.00060 0.00750 -0.00380
As4 0.03180 0.02250 0.03680 0.00410 0.00750 0.00250
SeX1 0.03740 0.01950 0.03850 0.00360 0.01390 -0.00300
SeX2 0.03620 0.02180 0.03530 -0.00060 0.01040 0.00460
SeX3 0.03970 0.02040 0.04000 0.00310 0.01300 0.00580
SeX4 0.03940 0.02600 0.04140 0.00630 0.01510 -0.00550

loop_
_atom_site_label
_atom_site_fract_x
_atom_site_fract_y
_atom_site_fract_z
_atom_site_U_iso_or_equiv
As1 0.11456 -0.01813 0.75562 0.03050
As2 0.42735 0.14011 0.86324 0.02950
As3 0.32513 0.13086 0.17490 0.02990
As4 0.03642 0.16012 0.70218 0.03080
SeX1 0.34866 -0.00989 0.69380 0.03120
SeX2 0.21317 -0.02515 0.12287 0.03100
SeX3 0.24143 0.23217 0.62697 0.03310
SeX4 0.10192 0.21801 0.04995 0.03480

loop_
_cod_related_entry_id
_cod_related_entry_database
_cod_related_entry_code
1 AMCSD 0004893
